data_2241044
loop_
_publ_author_name
'Le Thi Hong, Hai'
'Nguyen Thi Ngoc, Vinh'
'Tran Thi, Da'
'Nguyen Bich, Ngan'
'Van Meervelt, Luc'

_publ_section_title
;
 Crystal structure of hexaaquanickel(II)
 bis{2-[(5,6-dihydroxy-3-sulfonatoquinolin-1-ium-7-yl)oxy]acetate}
 dihydrate
;
_journal_coeditor_code VN2096
_journal_issue 9
_journal_name_full 'Acta Crystallographica Section E'
_journal_page_first 1105
_journal_page_last 1108
_journal_paper_doi 10.1107/S2056989015015662
_journal_volume 71
_journal_year 2015
_chemical_formula_iupac '[Ni (H2 O)6] (C11 H8 N O8 S)2 , 2H2 O'
_chemical_formula_moiety 'H12 Ni O6, C22 H16 N2 O16 S2, 2H2 O'
_chemical_formula_sum 'C22 H32 N2 Ni O24 S2'
_chemical_formula_weight 831.31
_chemical_name_systematic
;
Hexaaquanickel(II)
bis(5,6-dihydroxy-3-sulfoquinolin-7-yloxyacetic acid) dihydrate
;
_space_group_crystal_system triclinic
_space_group_IT_number 2
_space_group_name_Hall '-P 1'
_space_group_name_H-M_alt 'P -1'
_symmetry_space_group_name_Hall '-P 1'
_symmetry_space_group_name_H-M 'P -1'
_atom_sites_solution_hydrogens mixed
_atom_sites_solution_primary direct
_audit_creation_method
;
Olex2 1.2
(compiled 2015.01.12 svn.r3133 for OlexSys, GUI svn.r4987)
;
_cell_angle_alpha 102.316(6)
_cell_angle_beta 102.250(6)
_cell_angle_gamma 93.003(6)
_cell_formula_units_Z 1
_cell_length_a 8.1632(5)
_cell_length_b 8.2829(6)
_cell_length_c 11.8492(8)
_cell_measurement_reflns_used 2769
_cell_measurement_temperature 100.0
_cell_measurement_theta_max 28.8620
_cell_measurement_theta_min 3.4080
_cell_volume 760.91(9)
_computing_cell_refinement
;
CrysAlisPro (Agilent, 2012)
;
_computing_data_collection
;
CrysAlisPro (Agilent, 2012)
;
_computing_data_reduction
;
CrysAlisPro (Agilent, 2012)
;
_computing_molecular_graphics
;
Olex2 (Dolomanov <i>et al.</i>,  2009)
;
_computing_publication_material
;
Olex2 (Dolomanov <i>et al.</i>,  2009)
;
_computing_structure_refinement
;
SHELXL (Sheldrick, 2008)
;
_computing_structure_solution
;
<i>XS</i> (Sheldrick, 2008)
;
_diffrn_ambient_temperature 100.0
_diffrn_detector_area_resol_mean 15.9631
_diffrn_measured_fraction_theta_full 0.993
_diffrn_measured_fraction_theta_max 0.988
_diffrn_measurement_device_type
;
Agilent SuperNova (single source at offset, Eos detector)
;
_diffrn_measurement_method '\w scans'
_diffrn_radiation_monochromator mirror
_diffrn_radiation_type MoK\a
_diffrn_radiation_wavelength 0.71073
_diffrn_reflns_av_R_equivalents 0.0249
_diffrn_reflns_limit_h_max 10
_diffrn_reflns_limit_h_min -10
_diffrn_reflns_limit_k_max 10
_diffrn_reflns_limit_k_min -10
_diffrn_reflns_limit_l_max 14
_diffrn_reflns_limit_l_min -14
_diffrn_reflns_number 8135
_diffrn_reflns_theta_full 25.000
_diffrn_reflns_theta_max 26.371
_diffrn_reflns_theta_min 2.781
_exptl_absorpt_coefficient_mu 0.884
_exptl_absorpt_correction_T_max 1.00000
_exptl_absorpt_correction_T_min 0.78103
_exptl_absorpt_correction_type multi-scan
_exptl_absorpt_process_details
;
(CrysAlisPro; Agilent, 2012)
;
_exptl_crystal_colour yellow
_exptl_crystal_density_diffrn 1.814
_exptl_crystal_description block
_exptl_crystal_F_000 430
_exptl_crystal_size_max 0.3
_exptl_crystal_size_mid 0.2
_exptl_crystal_size_min 0.15
_refine_diff_density_max 0.482
_refine_diff_density_min -0.839
_refine_ls_extinction_method none
_refine_ls_goodness_of_fit_ref 1.087
_refine_ls_hydrogen_treatment mixed
_refine_ls_matrix_type full
_refine_ls_number_parameters 283
_refine_ls_number_reflns 3071
_refine_ls_number_restraints 213
_refine_ls_restrained_S_all 1.061
_refine_ls_R_factor_all 0.0618
_refine_ls_R_factor_gt 0.0474
_refine_ls_shift/su_max 0.000
_refine_ls_shift/su_mean 0.000
_refine_ls_structure_factor_coef Fsqd
_refine_ls_weighting_details 'w=1/[\s^2^(Fo^2^)+(0.0452P)^2^+1.8778P] where P=(Fo^2^+2Fc^2^)/3'
_refine_ls_weighting_scheme calc
_refine_ls_wR_factor_gt 0.1140
_refine_ls_wR_factor_ref 0.1254
_reflns_number_gt 2513
_reflns_number_total 3071
_reflns_threshold_expression 'I > 2\s(I)'
_cod_data_source_file vn2096sup1.cf
_cod_data_source_block I
_cod_database_code 2241044
_shelx_space_group_comment
;
The symmetry employed for this shelxl refinement is uniquely defined
by the following loop, which should always be used as a source of
symmetry information in preference to the above space-group names.
They are only intended as comments.
;

loop_
_space_group_symop_operation_xyz
'x, y, z'
'-x, -y, -z'

loop_
_atom_site_type_symbol
_atom_site_label
_atom_site_fract_x
_atom_site_fract_y
_atom_site_fract_z
_atom_site_U_iso_or_equiv
_atom_site_adp_type
_atom_site_calc_flag
_atom_site_occupancy
_atom_site_disorder_assembly
_atom_site_disorder_group
Ni Ni1 1.0000 0.5000 1.0000 0.02176(19) Uani d 1 . .
O O2 1.0198(3) 0.7442(3) 0.9941(2) 0.0260(6) Uani d 1 . .
H H2A 0.9996 0.7520 0.9230 0.031 Uiso calc 1 . .
H H2B 0.952(5) 0.803(5) 1.031(4) 0.031 Uiso d 1 . .
O O3 1.1954(4) 0.4632(3) 0.9188(2) 0.0313(6) Uani d 1 . .
H H3A 1.1967 0.5296 0.8744 0.038 Uiso calc 1 . .
H H3B 1.265(6) 0.413(6) 0.943(4) 0.038 Uiso d 1 . .
O O4 0.8307(3) 0.4307(3) 0.8328(2) 0.0249(5) Uani d 1 . .
H H4A 0.8770 0.4558 0.7811 0.030 Uiso calc 1 . .
H H4B 0.748(5) 0.478(5) 0.840(4) 0.030 Uiso d 1 . .
S S5 0.48964(11) 0.73394(10) 0.85461(7) 0.0223(2) Uani d 1 . .
O O6 0.6221(5) 0.6546(6) 0.9048(4) 0.0389(13) Uani d 0.655(5) A 1
O O7 0.4212(6) 0.8513(5) 0.9337(4) 0.0368(12) Uani d 0.655(5) A 1
O O8 0.3539(5) 0.6107(5) 0.7699(3) 0.0321(11) Uani d 0.655(5) A 1
O O9 0.6135(9) 0.7895(10) 0.9785(6) 0.029(2) Uani d 0.345(5) A 2
O O10 0.3282(9) 0.7681(11) 0.8587(7) 0.031(2) Uani d 0.345(5) A 2
O O11 0.5153(9) 0.5620(9) 0.8093(6) 0.0245(18) Uani d 0.345(5) A 2
C C12 0.5705(4) 0.8478(4) 0.7634(3) 0.0213(7) Uani d 1 . .
C C13 0.6412(4) 1.0124(4) 0.8098(3) 0.0213(7) Uani d 1 . .
H H13 0.6409 1.0658 0.8891 0.026 Uiso calc 1 . .
N N14 0.7090(4) 1.0941(4) 0.7428(2) 0.0212(6) Uani d 1 . .
H H14 0.744(5) 1.190(5) 0.774(3) 0.025 Uiso d 1 . .
C C15 0.7152(4) 1.0268(4) 0.6280(3) 0.0196(7) Uani d 1 . .
C C16 0.6429(4) 0.8599(4) 0.5784(3) 0.0201(7) Uani d 1 . .
C C17 0.5717(4) 0.7727(4) 0.6481(3) 0.0208(7) Uani d 1 . .
H H17 0.5240 0.6610 0.6158 0.025 Uiso calc 1 . .
C C18 0.7910(4) 1.1199(4) 0.5627(3) 0.0210(7) Uani d 1 . .
H H18 0.8376 1.2317 0.5962 0.025 Uiso calc 1 . .
C C19 0.7951(4) 1.0426(4) 0.4485(3) 0.0209(7) Uani d 1 . .
C C20 0.7240(5) 0.8766(4) 0.3960(3) 0.0240(7) Uani d 1 . .
C C21 0.6498(4) 0.7865(4) 0.4600(3) 0.0231(7) Uani d 1 . .
O O22 0.5812(4) 0.6280(3) 0.4145(2) 0.0337(6) Uani d 1 . .
H H22 0.6086 0.5913 0.3501 0.051 Uiso calc 1 . .
O O23 0.7252(4) 0.7973(3) 0.2843(2) 0.0374(7) Uani d 1 . .
H H23 0.7859 0.8556 0.2560 0.056 Uiso calc 1 . .
O O24 0.8641(3) 1.1125(3) 0.3741(2) 0.0254(5) Uani d 1 . .
C C25 0.9285(4) 1.2848(4) 0.4117(3) 0.0242(7) Uani d 1 . .
H H25A 1.0146 1.3044 0.4872 0.029 Uiso calc 1 . .
H H25B 0.8362 1.3544 0.4246 0.029 Uiso calc 1 . .
C C26 1.0064(4) 1.3300(5) 0.3152(3) 0.0271(8) Uani d 1 . .
O O27 1.0256(3) 1.2204(3) 0.2309(2) 0.0341(6) Uani d 1 . .
O O28 1.0496(4) 1.4828(4) 0.3317(2) 0.0424(8) Uani d 1 . .
O O29 1.1564(6) 1.0664(4) 0.8667(3) 0.0543(10) Uani d 1 . .
H H29A 1.088(5) 0.986(5) 0.829(4) 0.065 Uiso d 1 . .
H H29B 1.242(4) 1.041(6) 0.908(4) 0.065 Uiso d 1 . .

loop_
_atom_site_aniso_label
_atom_site_aniso_U_11
_atom_site_aniso_U_22
_atom_site_aniso_U_33
_atom_site_aniso_U_12
_atom_site_aniso_U_13
_atom_site_aniso_U_23
Ni1 0.0296(4) 0.0192(3) 0.0192(3) -0.0028(2) 0.0124(3) 0.0049(2)
O2 0.0364(15) 0.0224(12) 0.0229(13) 0.0015(11) 0.0139(11) 0.0064(10)
O3 0.0401(16) 0.0279(14) 0.0321(15) -0.0007(11) 0.0206(13) 0.0089(11)
O4 0.0304(14) 0.0262(13) 0.0218(12) -0.0041(10) 0.0120(11) 0.0091(10)
S5 0.0271(5) 0.0246(4) 0.0205(4) -0.0015(3) 0.0129(3) 0.0105(3)
O6 0.030(2) 0.059(3) 0.043(3) 0.008(2) 0.0156(19) 0.036(2)
O7 0.061(3) 0.030(2) 0.031(2) 0.004(2) 0.034(2) 0.0087(18)
O8 0.037(2) 0.039(2) 0.0203(19) -0.0153(18) 0.0114(16) 0.0079(16)
O9 0.030(4) 0.039(4) 0.020(3) -0.011(3) 0.004(3) 0.018(3)
O10 0.021(3) 0.048(5) 0.036(5) 0.004(3) 0.012(3) 0.027(4)
O11 0.029(4) 0.026(3) 0.021(4) -0.007(3) 0.007(3) 0.011(3)
C12 0.0217(16) 0.0264(16) 0.0218(16) 0.0010(13) 0.0103(13) 0.0134(13)
C13 0.0234(17) 0.0279(17) 0.0168(15) 0.0005(13) 0.0095(13) 0.0100(13)
N14 0.0248(15) 0.0224(14) 0.0181(14) -0.0035(12) 0.0079(11) 0.0065(11)
C15 0.0195(16) 0.0250(16) 0.0176(15) 0.0006(13) 0.0072(12) 0.0096(12)
C16 0.0199(16) 0.0255(16) 0.0177(15) 0.0013(13) 0.0066(12) 0.0090(13)
C17 0.0203(16) 0.0243(16) 0.0206(16) -0.0007(13) 0.0066(13) 0.0100(13)
C18 0.0208(16) 0.0268(17) 0.0193(15) -0.0012(13) 0.0067(13) 0.0125(13)
C19 0.0218(16) 0.0251(16) 0.0227(16) 0.0039(13) 0.0110(13) 0.0144(13)
C20 0.0330(19) 0.0274(17) 0.0165(15) 0.0046(14) 0.0114(14) 0.0093(13)
C21 0.0301(18) 0.0247(16) 0.0173(15) -0.0015(14) 0.0085(13) 0.0086(13)
O22 0.0572(18) 0.0255(13) 0.0210(13) -0.0090(12) 0.0187(12) 0.0044(10)
O23 0.072(2) 0.0257(13) 0.0224(13) -0.0002(13) 0.0269(13) 0.0076(11)
O24 0.0367(14) 0.0249(12) 0.0214(12) 0.0000(10) 0.0168(10) 0.0108(10)
C25 0.0257(18) 0.0297(18) 0.0201(16) -0.0045(14) 0.0080(14) 0.0110(14)
C26 0.0219(17) 0.041(2) 0.0224(17) -0.0031(15) 0.0059(14) 0.0172(15)
O27 0.0420(16) 0.0423(15) 0.0316(14) 0.0108(12) 0.0238(12) 0.0211(12)
O28 0.0592(19) 0.0433(16) 0.0254(14) -0.0226(14) 0.0169(13) 0.0088(12)
O29 0.113(3) 0.0303(16) 0.0419(19) 0.0166(17) 0.057(2) 0.0147(14)

loop_
_atom_type_symbol
_atom_type_description
_atom_type_scat_dispersion_real
_atom_type_scat_dispersion_imag
_atom_type_scat_source
C C 0.0033 0.0016 'International Tables Vol C Tables 4.2.6.8 and 6.1.1.4'
H H 0.0000 0.0000 'International Tables Vol C Tables 4.2.6.8 and 6.1.1.4'
N N 0.0061 0.0033 'International Tables Vol C Tables 4.2.6.8 and 6.1.1.4'
O O 0.0106 0.0060 'International Tables Vol C Tables 4.2.6.8 and 6.1.1.4'
S S 0.1246 0.1234 'International Tables Vol C Tables 4.2.6.8 and 6.1.1.4'
Ni Ni 0.3393 1.1124 'International Tables Vol C Tables 4.2.6.8 and 6.1.1.4'

loop_
_geom_angle_atom_site_label_1
_geom_angle_atom_site_label_2
_geom_angle_atom_site_label_3
_geom_angle_site_symmetry_1
_geom_angle_site_symmetry_3
_geom_angle
O2 Ni1 O2 2_767 . 180.0
O2 Ni1 O4 . . 92.67(10)
O2 Ni1 O4 2_767 2_767 92.67(10)
O2 Ni1 O4 2_767 . 87.33(10)
O2 Ni1 O4 . 2_767 87.33(10)
O3 Ni1 O2 2_767 . 90.14(11)
O3 Ni1 O2 . . 89.86(11)
O3 Ni1 O2 2_767 2_767 89.86(11)
O3 Ni1 O2 . 2_767 90.14(11)
O3 Ni1 O3 2_767 . 180.0
O3 Ni1 O4 . 2_767 90.58(11)
O3 Ni1 O4 2_767 2_767 89.43(11)
O3 Ni1 O4 . . 89.42(11)
O3 Ni1 O4 2_767 . 90.57(11)
O4 Ni1 O4 2_767 . 180.0
Ni1 O2 H2A . . 109.5
Ni1 O2 H2B . . 113(3)
H2A O2 H2B . . 109.2
Ni1 O3 H3A . . 109.5
Ni1 O3 H3B . . 119(4)
H3A O3 H3B . . 129.1
Ni1 O4 H4A . . 109.5
Ni1 O4 H4B . . 106(3)
H4A O4 H4B . . 113.9
O6 S5 O7 . . 117.0(3)
O6 S5 O8 . . 111.0(3)
O6 S5 C12 . . 106.2(2)
O7 S5 O8 . . 111.2(3)
O7 S5 C12 . . 105.9(2)
O8 S5 C12 . . 104.47(18)
O9 S5 C12 . . 104.9(3)
O10 S5 O9 . . 112.3(5)
O10 S5 O11 . . 117.2(5)
O10 S5 C12 . . 110.5(3)
O11 S5 O9 . . 105.7(4)
O11 S5 C12 . . 105.3(3)
C13 C12 S5 . . 120.3(2)
C17 C12 S5 . . 120.4(3)
C17 C12 C13 . . 119.2(3)
C12 C13 H13 . . 120.0
N14 C13 C12 . . 119.9(3)
N14 C13 H13 . . 120.0
C13 N14 H14 . . 115(3)
C13 N14 C15 . . 123.9(3)
C15 N14 H14 . . 121(3)
N14 C15 C16 . . 117.3(3)
N14 C15 C18 . . 120.9(3)
C18 C15 C16 . . 121.9(3)
C17 C16 C15 . . 119.3(3)
C17 C16 C21 . . 122.3(3)
C21 C16 C15 . . 118.3(3)
C12 C17 C16 . . 120.4(3)
C12 C17 H17 . . 119.8
C16 C17 H17 . . 119.8
C15 C18 H18 . . 121.3
C19 C18 C15 . . 117.5(3)
C19 C18 H18 . . 121.3
C18 C19 C20 . . 122.2(3)
O24 C19 C18 . . 125.3(3)
O24 C19 C20 . . 112.4(3)
C21 C20 C19 . . 120.0(3)
O23 C20 C19 . . 123.8(3)
O23 C20 C21 . . 116.2(3)
C20 C21 C16 . . 120.1(3)
O22 C21 C16 . . 117.5(3)
O22 C21 C20 . . 122.4(3)
C21 O22 H22 . . 109.5
C20 O23 H23 . . 109.5
C19 O24 C25 . . 118.6(3)
O24 C25 H25A . . 110.1
O24 C25 H25B . . 110.1
O24 C25 C26 . . 108.1(3)
H25A C25 H25B . . 108.4
C26 C25 H25A . . 110.1
C26 C25 H25B . . 110.1
O27 C26 C25 . . 120.6(3)
O27 C26 O28 . . 125.5(3)
O28 C26 C25 . . 113.9(3)
H29A O29 H29B . . 114(3)

loop_
_geom_bond_atom_site_label_1
_geom_bond_atom_site_label_2
_geom_bond_site_symmetry_2
_geom_bond_distance
Ni1 O2 . 2.038(2)
Ni1 O2 2_767 2.038(2)
Ni1 O3 2_767 2.034(3)
Ni1 O3 . 2.034(3)
Ni1 O4 2_767 2.106(2)
Ni1 O4 . 2.106(2)
O2 H2A . 0.8400
O2 H2B . 0.88(4)
O3 H3A . 0.8400
O3 H3B . 0.76(5)
O4 H4A . 0.8400
O4 H4B . 0.81(4)
S5 O6 . 1.387(4)
S5 O7 . 1.423(4)
S5 O8 . 1.500(4)
S5 O9 . 1.556(7)
S5 O10 . 1.371(7)
S5 O11 . 1.454(7)
S5 C12 . 1.779(3)
C12 C13 . 1.399(5)
C12 C17 . 1.377(5)
C13 H13 . 0.9500
C13 N14 . 1.331(4)
N14 H14 . 0.81(4)
N14 C15 . 1.368(4)
C15 C16 . 1.423(5)
C15 C18 . 1.409(4)
C16 C17 . 1.399(4)
C16 C21 . 1.419(5)
C17 H17 . 0.9500
C18 H18 . 0.9500
C18 C19 . 1.375(5)
C19 C20 . 1.419(5)
C19 O24 . 1.351(4)
C20 C21 . 1.374(4)
C20 O23 . 1.348(4)
C21 O22 . 1.350(4)
O22 H22 . 0.8400
O23 H23 . 0.8400
O24 C25 . 1.436(4)
C25 H25A . 0.9900
C25 H25B . 0.9900
C25 C26 . 1.522(4)
C26 O27 . 1.242(5)
C26 O28 . 1.258(5)
O29 H29A . 0.827(19)
O29 H29B . 0.826(19)

loop_
_geom_hbond_atom_site_label_D
_geom_hbond_atom_site_label_H
_geom_hbond_atom_site_label_A
_geom_hbond_site_symmetry_D
_geom_hbond_site_symmetry_H
_geom_hbond_site_symmetry_A
_geom_hbond_distance_DH
_geom_hbond_distance_HA
_geom_hbond_distance_DA
_geom_hbond_angle_DHA
_geom_hbond_publ_flag
O2 H2A O27 1_555 1_555 2_776 0.84 1.86 2.694(3) 175 y
O2 H2B O29 1_555 1_555 2_777 0.88(4) 1.85(4) 2.718(5) 169(4) y
O3 H3A O8 1_555 1_555 1_655 0.84 2.14 2.829(5) 139 y
O3 H3B O6 1_555 1_555 2_767 0.76(5) 2.05(5) 2.691(5) 142(5) y
O4 H4A O28 1_555 1_555 2_776 0.84 1.73 2.569(4) 173 y
O4 H4B O6 1_555 1_555 1_555 0.81(4) 1.95(4) 2.709(5) 156(4) y
N14 H14 O4 1_555 1_555 1_565 0.81(4) 2.00(4) 2.809(4) 174(3) y
O22 H22 O8 1_555 1_555 2_666 0.84 2.03 2.779(5) 147 y
O23 H23 O29 1_555 1_555 2_776 0.84 1.85 2.625(5) 153 y
O29 H29A O27 1_555 1_555 2_776 0.83(4) 1.82(4) 2.630(4) 165(4) y
O29 H29B O7 1_555 1_555 1_655 0.83(4) 2.23(4) 2.959(6) 148(5) y
C13 H13 O7 1_555 1_555 2_677 0.95 2.24 3.166(6) 165 y
C17 H17 O22 1_555 1_555 2_666 0.95 2.43 3.354(4) 166 y
C18 H18 O28 1_555 1_555 2_786 0.95 2.40 3.345(5) 176 y

loop_
_geom_torsion_atom_site_label_1
_geom_torsion_atom_site_label_2
_geom_torsion_atom_site_label_3
_geom_torsion_atom_site_label_4
_geom_torsion
S5 C12 C13 N14 176.7(3)
S5 C12 C17 C16 -176.8(3)
O6 S5 C12 C13 -90.9(4)
O6 S5 C12 C17 85.9(4)
O7 S5 C12 C13 34.2(4)
O7 S5 C12 C17 -149.0(3)
O8 S5 C12 C13 151.7(3)
O8 S5 C12 C17 -31.5(4)
O9 S5 C12 C13 -37.7(4)
O9 S5 C12 C17 139.1(4)
O10 S5 C12 C13 83.5(5)
O10 S5 C12 C17 -99.7(5)
O11 S5 C12 C13 -149.1(4)
O11 S5 C12 C17 27.7(4)
C12 C13 N14 C15 -0.2(5)
C13 C12 C17 C16 0.0(5)
C13 N14 C15 C16 0.6(5)
C13 N14 C15 C18 -179.1(3)
N14 C15 C16 C17 -0.8(5)
N14 C15 C16 C21 -179.2(3)
N14 C15 C18 C19 178.9(3)
C15 C16 C17 C12 0.5(5)
C15 C16 C21 C20 -0.4(5)
C15 C16 C21 O22 179.8(3)
C15 C18 C19 C20 1.0(5)
C15 C18 C19 O24 -179.3(3)
C16 C15 C18 C19 -0.9(5)
C17 C12 C13 N14 -0.2(5)
C17 C16 C21 C20 -178.7(3)
C17 C16 C21 O22 1.5(5)
C18 C15 C16 C17 179.0(3)
C18 C15 C16 C21 0.6(5)
C18 C19 C20 C21 -0.9(5)
C18 C19 C20 O23 179.7(3)
C18 C19 O24 C25 -4.8(5)
C19 C20 C21 C16 0.6(5)
C19 C20 C21 O22 -179.6(3)
C19 O24 C25 C26 177.2(3)
C20 C19 O24 C25 174.9(3)
C21 C16 C17 C12 178.8(3)
O23 C20 C21 C16 180.0(3)
O23 C20 C21 O22 -0.2(5)
O24 C19 C20 C21 179.4(3)
O24 C19 C20 O23 0.0(5)
O24 C25 C26 O27 -9.2(5)
O24 C25 C26 O28 172.1(3)

_cod_database_fobs_code 2241044
